data_1551709
loop_
_publ_author_name
'SHRUTHI, E.'
'KUMAR, S. Madan'
'KUSUMA, K.'
'MANJUNATH, H. R.'
'VAIDYA, V. P.'
'SRIDHAR, M. A.'
'LOKANATH, N. K.'

_publ_section_title
;
 Synthesis and Structural Studies of
 Ethylnaphtho[2,1-b]furan-2-carboxylate
;
_journal_name_full 'X-ray Structure Analysis Online'
_journal_page_first 23
_journal_paper_doi 10.2116/xraystruct.28.23
_journal_volume 28
_journal_year 2012
_chemical_formula_moiety 'C15 H12 O3'
_chemical_formula_sum 'C15 H12 O3'
_chemical_formula_weight 240.25
_space_group_IT_number 14
_space_group_name_Hall '-P 2ybc'
_space_group_name_H-M_alt 'P 1 21/c 1'
_symmetry_cell_setting monoclinic
_symmetry_space_group_name_Hall '-P 2ybc'
_symmetry_space_group_name_H-M 'P 1 21/c 1'
_atom_sites_solution_hydrogens geom
_atom_sites_solution_primary direct
_atom_sites_solution_secondary difmap
_audit_creation_method SHELXL-97
_cell_angle_alpha 90.00
_cell_angle_beta 123.785(6)
_cell_angle_gamma 90.00
_cell_formula_units_Z 4
_cell_length_a 13.112(4)
_cell_length_b 5.9100(10)
_cell_length_c 18.657(5)
_cell_measurement_reflns_used 2612
_cell_measurement_temperature 293(2)
_cell_measurement_theta_max 23.26
_cell_measurement_theta_min 3.69
_cell_volume 1201.6(5)
_computing_cell_refinement 'SCALEPACK (Otwinowski & Minor, 1997)'
_computing_data_collection '<i>XPRESS</i> (MacScience, DIPLabo 32001, 2002)'
_computing_data_reduction 'DENZO and SCALEPACK (Otwinowski and Minor, 1997)'
_computing_molecular_graphics 'PLATON (Spek, 2003) ; ORTEP-II (Johnson, 1976)'
_computing_publication_material 'PLATON (Spek, 2003)'
_computing_structure_refinement 'SHELXL-97 (Sheldrick, 1997)'
_computing_structure_solution 'SHELXS-97 (Sheldrick, 1990)'
_diffrn_ambient_temperature 293(2)
_diffrn_detector_area_resol_mean 10.0
_diffrn_measured_fraction_theta_full 0.895
_diffrn_measured_fraction_theta_max 0.895
_diffrn_measurement_device_type 'MacScience DIPLabo 32001'
_diffrn_measurement_method '\w scans'
_diffrn_radiation_monochromator graphite
_diffrn_radiation_source 'fine-focus sealed tube'
_diffrn_radiation_type MoK\a
_diffrn_radiation_wavelength 0.71073
_diffrn_reflns_av_R_equivalents 0.0341
_diffrn_reflns_av_sigmaI/netI 0.0355
_diffrn_reflns_limit_h_max 14
_diffrn_reflns_limit_h_min -14
_diffrn_reflns_limit_k_max 6
_diffrn_reflns_limit_k_min -5
_diffrn_reflns_limit_l_max 20
_diffrn_reflns_limit_l_min -20
_diffrn_reflns_number 2612
_diffrn_reflns_theta_full 23.26
_diffrn_reflns_theta_max 23.26
_diffrn_reflns_theta_min 3.69
_diffrn_standards_number 0
_exptl_absorpt_coefficient_mu 0.092
_exptl_absorpt_correction_type none
_exptl_absorpt_process_details none
_exptl_crystal_colour colourless
_exptl_crystal_density_diffrn 1.328
_exptl_crystal_density_method 'not measured'
_exptl_crystal_description block
_exptl_crystal_F_000 504
_exptl_crystal_size_max 0.30
_exptl_crystal_size_mid 0.27
_exptl_crystal_size_min 0.25
_refine_diff_density_max 0.375
_refine_diff_density_min -0.228
_refine_diff_density_rms 0.053
_refine_ls_extinction_coef 0.06(3)
_refine_ls_extinction_expression Fc^*^=kFc[1+0.001xFc^2^\l^3^/sin(2\q)]^-1/4^
_refine_ls_extinction_method SHELXL
_refine_ls_goodness_of_fit_ref 1.316
_refine_ls_hydrogen_treatment constr
_refine_ls_matrix_type full
_refine_ls_number_parameters 165
_refine_ls_number_reflns 1550
_refine_ls_number_restraints 0
_refine_ls_restrained_S_all 1.316
_refine_ls_R_factor_all 0.1100
_refine_ls_R_factor_gt 0.0929
_refine_ls_shift/su_max 0.001
_refine_ls_shift/su_mean 0.000
_refine_ls_structure_factor_coef Fsqd
_refine_ls_weighting_details 'calc w=1/[\s^2^(Fo^2^)+(0.2000P)^2^+0.0000P] where P=(Fo^2^+2Fc^2^)/3'
_refine_ls_weighting_scheme calc
_refine_ls_wR_factor_gt 0.2803
_refine_ls_wR_factor_ref 0.3228
_reflns_number_gt 1091
_reflns_number_total 1550
_reflns_threshold_expression >2sigma(I)
_cod_data_source_file 28_23_1.cif
_cod_data_source_block shelxl
_cod_depositor_comments
;
The following automatic conversions were performed:

'_symmetry_cell_setting' value 'Monoclinic' changed to 'monoclinic'
according to
/home/andrius/struct/COD-crude-data/automatic-downloads/current/J-STAGE/lib/dictionaries/cif_core.dic
dictionary named 'cif_core.dic' version 2.4.2 from 2011-04-26.

Automatic conversion script
Id: cif_fix_values 6524 2018-11-02 12:15:13Z antanas 
;
_cod_original_sg_symbol_H-M 'P 21/c'
_cod_database_code 1551709

loop_
_symmetry_equiv_pos_as_xyz
'x, y, z'
'-x, y+1/2, -z+1/2'
'-x, -y, -z'
'x, -y-1/2, z-1/2'

loop_
_atom_site_label
_atom_site_type_symbol
_atom_site_fract_x
_atom_site_fract_y
_atom_site_fract_z
_atom_site_U_iso_or_equiv
_atom_site_adp_type
_atom_site_occupancy
_atom_site_symmetry_multiplicity
_atom_site_calc_flag
_atom_site_refinement_flags
C1 C 0.4457(4) 0.9928(7) 0.2962(3) 0.0941(12) Uani 1 1 d .
H1 H 0.4544 1.1203 0.2709 0.113 Uiso 1 1 calc R
C2 C 0.5215(4) 0.9631(8) 0.3825(3) 0.1036(14) Uani 1 1 d .
H2 H 0.5817 1.0701 0.4160 0.124 Uiso 1 1 calc R
C3 C 0.5097(4) 0.7749(9) 0.4208(3) 0.1130(16) Uani 1 1 d .
H3 H 0.5620 0.7568 0.4803 0.136 Uiso 1 1 calc R
C4 C 0.4228(4) 0.6148(8) 0.3733(3) 0.1059(14) Uani 1 1 d .
H4 H 0.4171 0.4883 0.4005 0.127 Uiso 1 1 calc R
C5 C 0.3414(3) 0.6389(6) 0.2832(2) 0.0905(12) Uani 1 1 d .
C6 C 0.2479(4) 0.4792(8) 0.2316(3) 0.1010(14) Uani 1 1 d .
H6 H 0.2413 0.3532 0.2586 0.121 Uiso 1 1 calc R
C7 C 0.1684(4) 0.4994(7) 0.1460(3) 0.0988(13) Uani 1 1 d .
H7 H 0.1081 0.3917 0.1135 0.119 Uiso 1 1 calc R
C8 C 0.1819(3) 0.6932(6) 0.1086(2) 0.0882(12) Uani 1 1 d .
O9 O 0.1095(2) 0.7462(4) 0.02263(17) 0.0962(11) Uani 1 1 d .
C10 C 0.1570(3) 0.9468(7) 0.0148(2) 0.0893(12) Uani 1 1 d .
C11 C 0.2524(3) 1.0181(6) 0.0911(2) 0.0873(12) Uani 1 1 d .
H11 H 0.2979 1.1491 0.1015 0.105 Uiso 1 1 calc R
C12 C 0.2708(3) 0.8555(6) 0.1532(2) 0.0835(12) Uani 1 1 d .
C13 C 0.3540(3) 0.8331(6) 0.2444(2) 0.0835(12) Uani 1 1 d .
C14 C 0.0936(4) 1.0372(8) -0.0723(2) 0.0951(13) Uani 1 1 d .
O15 O 0.1524(3) 1.2236(5) -0.07225(15) 0.1051(12) Uani 1 1 d .
C16 C 0.1020(4) 1.3365(8) -0.1547(3) 0.1096(15) Uani 1 1 d .
H16A H 0.0223 1.4005 -0.1747 0.132 Uiso 1 1 calc R
H16B H 0.0922 1.2293 -0.1975 0.132 Uiso 1 1 calc R
C17 C 0.1885(4) 1.5176(8) -0.1418(3) 0.1098(15) Uani 1 1 d .
H17A H 0.2000 1.6193 -0.0978 0.165 Uiso 1 1 calc R
H17B H 0.1557 1.5993 -0.1948 0.165 Uiso 1 1 calc R
H17C H 0.2659 1.4517 -0.1246 0.165 Uiso 1 1 calc R
O18 O 0.0044(3) 0.9601(5) -0.13472(18) 0.1132(12) Uani 1 1 d .

loop_
_atom_site_aniso_label
_atom_site_aniso_U_11
_atom_site_aniso_U_22
_atom_site_aniso_U_33
_atom_site_aniso_U_23
_atom_site_aniso_U_13
_atom_site_aniso_U_12
C1 0.083(2) 0.107(3) 0.083(3) 0.0049(19) 0.041(2) 0.005(2)
C2 0.088(3) 0.119(3) 0.084(3) -0.001(2) 0.036(2) 0.000(2)
C3 0.102(3) 0.142(4) 0.083(3) 0.022(3) 0.044(2) 0.019(3)
C4 0.103(3) 0.116(3) 0.092(3) 0.023(2) 0.050(3) 0.016(2)
C5 0.086(2) 0.101(3) 0.088(2) 0.0091(19) 0.051(2) 0.0110(19)
C6 0.106(3) 0.097(3) 0.106(3) 0.009(2) 0.063(3) 0.005(2)
C7 0.102(3) 0.095(3) 0.100(3) -0.001(2) 0.056(2) -0.009(2)
C8 0.079(2) 0.099(3) 0.081(2) -0.0017(18) 0.041(2) 0.0020(18)
O9 0.0912(19) 0.103(2) 0.0832(19) -0.0023(13) 0.0412(15) -0.0096(13)
C10 0.086(2) 0.098(3) 0.077(2) 0.0002(18) 0.041(2) 0.0000(17)
C11 0.088(2) 0.094(2) 0.074(2) -0.0008(18) 0.041(2) -0.0069(18)
C12 0.073(2) 0.101(3) 0.073(2) -0.0016(17) 0.0391(18) -0.0010(16)
C13 0.079(2) 0.094(3) 0.076(2) 0.0040(17) 0.0425(18) 0.0050(17)
C14 0.082(3) 0.116(3) 0.077(3) -0.005(2) 0.038(2) -0.009(2)
O15 0.095(2) 0.127(2) 0.0678(18) 0.0084(13) 0.0299(14) -0.0100(14)
C16 0.089(3) 0.149(4) 0.074(2) 0.016(2) 0.035(2) 0.005(2)
C17 0.104(3) 0.126(3) 0.083(3) 0.012(2) 0.042(2) -0.001(2)
O18 0.099(2) 0.131(2) 0.0794(19) -0.0034(16) 0.0311(17) -0.0163(16)

loop_
_atom_type_symbol
_atom_type_description
_atom_type_scat_dispersion_real
_atom_type_scat_dispersion_imag
_atom_type_scat_source
C C 0.0033 0.0016 'International Tables Vol C Tables 4.2.6.8 and 6.1.1.4'
H H 0.0000 0.0000 'International Tables Vol C Tables 4.2.6.8 and 6.1.1.4'
O O 0.0106 0.0060 'International Tables Vol C Tables 4.2.6.8 and 6.1.1.4'

loop_
_geom_angle_atom_site_label_1
_geom_angle_atom_site_label_2
_geom_angle_atom_site_label_3
_geom_angle
C2 C1 C13 120.8(4)
C2 C1 H1 119.6
C13 C1 H1 119.6
C1 C2 C3 120.2(4)
C1 C2 H2 119.9
C3 C2 H2 119.9
C4 C3 C2 121.2(4)
C4 C3 H3 119.4
C2 C3 H3 119.4
C3 C4 C5 120.7(4)
C3 C4 H4 119.7
C5 C4 H4 119.7
C4 C5 C13 117.7(4)
C4 C5 C6 122.5(4)
C13 C5 C6 119.8(4)
C7 C6 C5 123.7(4)
C7 C6 H6 118.1
C5 C6 H6 118.1
C6 C7 C8 115.8(4)
C6 C7 H7 122.1
C8 C7 H7 122.1
O9 C8 C12 110.5(3)
O9 C8 C7 124.9(3)
C12 C8 C7 124.6(4)
C8 O9 C10 105.1(3)
C11 C10 O9 111.5(3)
C11 C10 C14 133.6(4)
O9 C10 C14 114.9(3)
C10 C11 C12 106.8(3)
C10 C11 H11 126.6
C12 C11 H11 126.6
C8 C12 C11 106.1(3)
C8 C12 C13 118.9(3)
C11 C12 C13 134.9(3)
C1 C13 C5 119.5(3)
C1 C13 C12 123.4(3)
C5 C13 C12 117.1(3)
O18 C14 O15 124.4(4)
O18 C14 C10 126.4(4)
O15 C14 C10 109.2(3)
C14 O15 C16 116.8(3)
O15 C16 C17 107.7(3)
O15 C16 H16A 110.2
C17 C16 H16A 110.2
O15 C16 H16B 110.2
C17 C16 H16B 110.2
H16A C16 H16B 108.5
C16 C17 H17A 109.5
C16 C17 H17B 109.5
H17A C17 H17B 109.5
C16 C17 H17C 109.5
H17A C17 H17C 109.5
H17B C17 H17C 109.5

loop_
_geom_bond_atom_site_label_1
_geom_bond_atom_site_label_2
_geom_bond_distance
C1 C2 1.353(6)
C1 C13 1.407(5)
C1 H1 0.9300
C2 C3 1.376(6)
C2 H2 0.9300
C3 C4 1.363(6)
C3 H3 0.9300
C4 C5 1.411(5)
C4 H4 0.9300
C5 C13 1.413(5)
C5 C6 1.417(6)
C6 C7 1.341(6)
C6 H6 0.9300
C7 C8 1.402(6)
C7 H7 0.9300
C8 O9 1.371(4)
C8 C12 1.376(5)
O9 C10 1.384(5)
C10 C11 1.337(5)
C10 C14 1.454(6)
C11 C12 1.418(5)
C11 H11 0.9300
C12 C13 1.429(5)
C14 O18 1.190(4)
C14 O15 1.344(5)
O15 C16 1.455(5)
C16 C17 1.479(6)
C16 H16A 0.9700
C16 H16B 0.9700
C17 H17A 0.9600
C17 H17B 0.9600
C17 H17C 0.9600
